data_2218704
loop_
_publ_author_name
'Mei, Ze-Min'
'Fang, Wei'

_publ_section_title '[2-(1,3-Dithiolan-2-ylidene)-5-(4-methylphenyl)-3-oxopent-4-enoato-\k<i>O</i>]triphenyltin(IV)'
_journal_coeditor_code HB2734
_journal_issue 7
_journal_name_full 'Acta Crystallographica Section E'
_journal_page_first m857
_journal_paper_doi 10.1107/S1600536808015754
_journal_volume 64
_journal_year 2008
_chemical_formula_iupac '[Sn (C6 H5)3 (C17 H17 O3 S2)]'
_chemical_formula_moiety 'C35 H32 O3 S2 Sn'
_chemical_formula_sum 'C35 H32 O3 S2 Sn'
_chemical_formula_weight 683.42
_chemical_name_systematic
;
[2-(1,3-Dithiolan-2-ylidene)-5-(4-methylphenyl)-3-oxopent-4-enoato-
\kO]triphenyltin(IV)
;
_space_group_IT_number 14
_symmetry_cell_setting monoclinic
_symmetry_space_group_name_Hall '-P 2ybc'
_symmetry_space_group_name_H-M 'P 1 21/c 1'
_atom_sites_solution_hydrogens geom
_atom_sites_solution_primary direct
_atom_sites_solution_secondary difmap
_audit_creation_method SHELXL-97
_cell_angle_alpha 90.00
_cell_angle_beta 106.85(3)
_cell_angle_gamma 90.00
_cell_formula_units_Z 4
_cell_length_a 12.736(3)
_cell_length_b 14.945(3)
_cell_length_c 17.733(4)
_cell_measurement_temperature 292(2)
_cell_measurement_theta_max 22.21
_cell_measurement_theta_min 2.87
_cell_volume 3230.4(13)
_computing_cell_refinement 'SAINT (Bruker, 2002)'
_computing_data_collection 'SMART (Bruker, 2002)'
_computing_data_reduction 'SAINT (Bruker, 2002)'
_computing_molecular_graphics 'SHELXTL (Sheldrick, 2008)'
_computing_publication_material 'SHELXTL (Sheldrick, 2008)'
_computing_structure_refinement 'SHELXL97 (Sheldrick, 2008)'
_computing_structure_solution 'SHELXS97 (Sheldrick, 2008)'
_diffrn_ambient_temperature 292(2)
_diffrn_detector_area_resol_mean 0
_diffrn_measured_fraction_theta_full 0.993
_diffrn_measured_fraction_theta_max 0.993
_diffrn_measurement_device_type 'Bruker APEXII'
_diffrn_measurement_method \w
_diffrn_radiation_monochromator graphite
_diffrn_radiation_source 'fine-focus sealed tube'
_diffrn_radiation_type MoK\a
_diffrn_radiation_wavelength 0.71073
_diffrn_reflns_av_R_equivalents 0.0172
_diffrn_reflns_av_sigmaI/netI 0.0480
_diffrn_reflns_limit_h_max 15
_diffrn_reflns_limit_h_min -1
_diffrn_reflns_limit_k_max 17
_diffrn_reflns_limit_k_min -1
_diffrn_reflns_limit_l_max 20
_diffrn_reflns_limit_l_min -21
_diffrn_reflns_number 7230
_diffrn_reflns_theta_full 25.00
_diffrn_reflns_theta_max 25.00
_diffrn_reflns_theta_min 1.67
_diffrn_standards_decay_% 0
_diffrn_standards_interval_count 0
_diffrn_standards_interval_time 0
_diffrn_standards_number 0
_exptl_absorpt_coefficient_mu 0.953
_exptl_absorpt_correction_T_max 0.943
_exptl_absorpt_correction_T_min 0.793
_exptl_absorpt_correction_type multi-scan
_exptl_absorpt_process_details '(SADABS; Bruker, 2002)'
_exptl_crystal_colour colourless
_exptl_crystal_density_diffrn 1.405
_exptl_crystal_density_method 'not measured'
_exptl_crystal_description Slab
_exptl_crystal_F_000 1392
_exptl_crystal_size_max 0.43
_exptl_crystal_size_mid 0.21
_exptl_crystal_size_min 0.08
_refine_diff_density_max 0.316
_refine_diff_density_min -0.248
_refine_ls_extinction_method none
_refine_ls_goodness_of_fit_ref 0.912
_refine_ls_hydrogen_treatment constr
_refine_ls_matrix_type full
_refine_ls_number_parameters 370
_refine_ls_number_reflns 5654
_refine_ls_number_restraints 0
_refine_ls_restrained_S_all 0.912
_refine_ls_R_factor_all 0.0466
_refine_ls_R_factor_gt 0.0291
_refine_ls_shift/su_max 0.001
_refine_ls_shift/su_mean 0.000
_refine_ls_structure_factor_coef Fsqd
_refine_ls_weighting_details 'calc w=1/[\s^2^(Fo^2^)+(0.0285P)^2^] where P=(Fo^2^+2Fc^2^)/3'
_refine_ls_weighting_scheme calc
_refine_ls_wR_factor_gt 0.0622
_refine_ls_wR_factor_ref 0.0655
_reflns_number_gt 4186
_reflns_number_total 5654
_reflns_threshold_expression I>2\s(I)
_cod_data_source_file hb2734.cif
_cod_data_source_block I
_cod_original_cell_volume 3230.4(11)
_cod_original_sg_symbol_H-M 'P 21/c'
_cod_database_code 2218704
_cod_database_fobs_code 2218704

loop_
_symmetry_equiv_pos_as_xyz
'x, y, z'
'-x, y+1/2, -z+1/2'
'-x, -y, -z'
'x, -y-1/2, z-1/2'

loop_
_atom_site_type_symbol
_atom_site_label
_atom_site_fract_x
_atom_site_fract_y
_atom_site_fract_z
_atom_site_U_iso_or_equiv
_atom_site_adp_type
_atom_site_calc_flag
_atom_site_refinement_flags
_atom_site_occupancy
Sn Sn 0.369434(16) 0.896438(14) 0.055072(11) 0.04525(7) Uani d . 1
S S1 0.04717(8) 0.68154(7) 0.23041(5) 0.0680(2) Uani d . 1
S S2 0.16556(7) 0.85632(6) 0.21982(5) 0.0676(2) Uani d . 1
O O1 0.31329(16) 0.80230(14) 0.11995(11) 0.0529(5) Uani d . 1
O O2 0.16982(18) 0.80468(14) 0.01464(12) 0.0605(6) Uani d . 1
O O3 0.0657(2) 0.57848(15) 0.10596(15) 0.0754(7) Uani d . 1
C C1 0.2679(2) 1.0122(2) 0.03678(16) 0.0480(7) Uani d . 1
C C2 0.1598(3) 1.0121(2) -0.0094(2) 0.0654(9) Uani d . 1
H H2 0.1293 0.9594 -0.0342 0.080 Uiso calc R 1
C C3 0.0962(3) 1.0882(3) -0.0197(2) 0.0789(11) Uani d . 1
H H3 0.0234 1.0865 -0.0504 0.080 Uiso calc R 1
C C4 0.1402(4) 1.1657(3) 0.0153(3) 0.0890(13) Uani d . 1
H H4 0.0976 1.2173 0.0086 0.080 Uiso calc R 1
C C5 0.2478(4) 1.1680(3) 0.0608(3) 0.0944(13) Uani d . 1
H H5 0.2777 1.2212 0.0849 0.080 Uiso calc R 1
C C6 0.3114(3) 1.0923(2) 0.0708(2) 0.0677(9) Uani d . 1
H H6 0.3845 1.0949 0.1009 0.080 Uiso calc R 1
C C7 0.5206(2) 0.91750(19) 0.14472(18) 0.0491(7) Uani d . 1
C C8 0.5215(3) 0.9442(2) 0.22032(18) 0.0599(8) Uani d . 1
H H8 0.4553 0.9551 0.2310 0.080 Uiso calc R 1
C C9 0.6177(3) 0.9546(3) 0.2790(2) 0.0757(11) Uani d . 1
H H9 0.6164 0.9723 0.3291 0.080 Uiso calc R 1
C C10 0.7161(3) 0.9392(3) 0.2644(2) 0.0787(11) Uani d . 1
H H10 0.7814 0.9470 0.3042 0.080 Uiso calc R 1
C C11 0.7180(3) 0.9124(3) 0.1916(2) 0.0786(11) Uani d . 1
H H11 0.7849 0.9013 0.1821 0.080 Uiso calc R 1
C C12 0.6215(2) 0.9013(2) 0.13137(19) 0.0602(8) Uani d . 1
H H12 0.6240 0.8831 0.0818 0.080 Uiso calc R 1
C C13 0.3984(2) 0.8288(2) -0.04210(16) 0.0473(7) Uani d . 1
C C14 0.3547(3) 0.8590(2) -0.11887(18) 0.0596(8) Uani d . 1
H H14 0.3090 0.9088 -0.1289 0.080 Uiso calc R 1
C C15 0.3792(3) 0.8153(3) -0.18026(19) 0.0758(11) Uani d . 1
H H15 0.3493 0.8357 -0.2316 0.080 Uiso calc R 1
C C16 0.4463(4) 0.7428(3) -0.1666(3) 0.0853(13) Uani d . 1
H H16 0.4633 0.7148 -0.2084 0.080 Uiso calc R 1
C C17 0.4890(4) 0.7108(3) -0.0920(3) 0.0829(12) Uani d . 1
H H17 0.5331 0.6600 -0.0831 0.080 Uiso calc R 1
C C18 0.4665(3) 0.7542(2) -0.0297(2) 0.0651(9) Uani d . 1
H H18 0.4973 0.7332 0.0213 0.080 Uiso calc R 1
C C19 0.2141(2) 0.77828(19) 0.08166(17) 0.0452(7) Uani d . 1
C C20 0.1567(2) 0.71697(19) 0.12296(15) 0.0436(7) Uani d . 1
C C21 0.1364(2) 0.62483(19) 0.09161(17) 0.0494(7) Uani d . 1
C C22 0.2053(3) 0.59116(19) 0.04431(17) 0.0503(7) Uani d . 1
H H22 0.2623 0.6267 0.0383 0.080 Uiso calc R 1
C C23 0.1887(3) 0.5114(2) 0.00984(17) 0.0522(7) Uani d . 1
H H23 0.1314 0.4781 0.0183 0.080 Uiso calc R 1
C C24 0.2480(2) 0.4690(2) -0.03935(17) 0.0502(7) Uani d . 1
C C25 0.3373(3) 0.5064(2) -0.0554(2) 0.0894(13) Uani d . 1
H H25 0.3645 0.5608 -0.0323 0.080 Uiso calc R 1
C C26 0.3877(4) 0.4655(3) -0.1050(3) 0.1033(16) Uani d . 1
H H26 0.4478 0.4935 -0.1145 0.080 Uiso calc R 1
C C27 0.3535(3) 0.3857(2) -0.1407(2) 0.0694(10) Uani d . 1
C C28 0.4098(4) 0.3420(3) -0.1948(2) 0.1017(15) Uani d . 1
H H28A 0.4700 0.3787 -0.1985 0.080 Uiso calc R 1
H H28B 0.3585 0.3352 -0.2462 0.080 Uiso calc R 1
H H28C 0.4367 0.2843 -0.1744 0.080 Uiso calc R 1
C C29 0.2650(3) 0.3485(3) -0.1252(2) 0.0863(12) Uani d . 1
H H29 0.2381 0.2943 -0.1488 0.080 Uiso calc R 1
C C30 0.2133(3) 0.3887(2) -0.0754(2) 0.0753(10) Uani d . 1
H H30 0.1533 0.3605 -0.0660 0.080 Uiso calc R 1
C C31 0.1233(2) 0.7476(2) 0.18458(15) 0.0476(7) Uani d . 1
C C32 0.0722(3) 0.7268(3) 0.32917(18) 0.0852(12) Uani d . 1
H H32A 0.0642 0.6786 0.3637 0.080 Uiso calc R 1
H H32B 0.1478 0.7468 0.3471 0.080 Uiso calc R 1
C C33 -0.0004(3) 0.8036(3) 0.3391(2) 0.0883(13) Uani d . 1
H H33A -0.0742 0.7930 0.3054 0.080 Uiso calc R 1
H H33B -0.0035 0.8038 0.3932 0.080 Uiso calc R 1
C C34 0.0353(4) 0.8927(3) 0.3209(2) 0.0983(15) Uani d . 1
H H34A 0.1061 0.9054 0.3582 0.080 Uiso calc R 1
H H34B -0.0162 0.9366 0.3294 0.080 Uiso calc R 1
C C35 0.0451(3) 0.9053(3) 0.2383(2) 0.0832(12) Uani d . 1
H H35A 0.0450 0.9690 0.2276 0.080 Uiso calc R 1
H H35B -0.0195 0.8798 0.2012 0.080 Uiso calc R 1

loop_
_atom_site_aniso_label
_atom_site_aniso_U_11
_atom_site_aniso_U_22
_atom_site_aniso_U_33
_atom_site_aniso_U_12
_atom_site_aniso_U_13
_atom_site_aniso_U_23
Sn 0.04499(11) 0.04695(12) 0.04510(11) -0.00348(11) 0.01511(8) -0.00145(10)
S1 0.0732(6) 0.0831(6) 0.0592(5) -0.0096(5) 0.0375(4) -0.0034(5)
S2 0.0619(5) 0.0686(6) 0.0770(6) -0.0067(5) 0.0276(5) -0.0286(5)
O1 0.0483(12) 0.0601(13) 0.0505(11) -0.0097(11) 0.0145(10) 0.0038(10)
O2 0.0680(14) 0.0639(14) 0.0470(12) -0.0052(12) 0.0125(11) 0.0064(11)
O3 0.0801(17) 0.0673(16) 0.0954(18) -0.0277(13) 0.0517(15) -0.0229(13)
C1 0.0501(18) 0.0473(18) 0.0500(16) -0.0004(15) 0.0199(15) 0.0040(14)
C2 0.060(2) 0.062(2) 0.069(2) 0.0024(19) 0.0090(18) 0.0082(18)
C3 0.062(2) 0.078(3) 0.093(3) 0.008(2) 0.017(2) 0.024(2)
C4 0.078(3) 0.067(3) 0.129(4) 0.024(2) 0.042(3) 0.016(3)
C5 0.097(3) 0.054(2) 0.134(4) 0.005(2) 0.036(3) -0.015(2)
C6 0.057(2) 0.062(2) 0.082(2) -0.0036(19) 0.0177(18) -0.0059(19)
C7 0.0453(17) 0.0444(18) 0.0567(17) -0.0069(14) 0.0134(14) -0.0024(14)
C8 0.0530(19) 0.069(2) 0.0597(19) -0.0056(18) 0.0192(16) -0.0092(17)
C9 0.070(2) 0.093(3) 0.059(2) -0.010(2) 0.0114(19) -0.014(2)
C10 0.054(2) 0.090(3) 0.080(3) -0.008(2) -0.0017(19) -0.008(2)
C11 0.0416(19) 0.093(3) 0.101(3) 0.003(2) 0.0200(19) -0.005(2)
C12 0.0523(18) 0.066(2) 0.068(2) -0.0056(18) 0.0252(16) -0.0061(18)
C13 0.0487(17) 0.0497(17) 0.0466(16) -0.0084(15) 0.0190(14) -0.0039(14)
C14 0.0555(19) 0.067(2) 0.0544(18) -0.0163(18) 0.0127(16) -0.0024(16)
C15 0.088(3) 0.094(3) 0.0456(18) -0.037(3) 0.0198(19) -0.011(2)
C16 0.110(3) 0.080(3) 0.088(3) -0.041(3) 0.063(3) -0.038(2)
C17 0.101(3) 0.057(2) 0.108(3) -0.004(2) 0.058(3) -0.015(2)
C18 0.075(2) 0.062(2) 0.065(2) 0.0032(19) 0.0303(19) -0.0027(18)
C19 0.0487(17) 0.0416(16) 0.0477(17) -0.0021(14) 0.0178(14) -0.0101(14)
C20 0.0422(16) 0.0498(17) 0.0384(14) -0.0042(14) 0.0112(12) -0.0032(13)
C21 0.0512(17) 0.0511(19) 0.0469(16) -0.0062(15) 0.0159(14) -0.0015(13)
C22 0.0530(18) 0.0492(19) 0.0521(16) -0.0087(15) 0.0206(14) -0.0047(14)
C23 0.0559(19) 0.0492(18) 0.0525(17) -0.0004(16) 0.0173(15) 0.0018(15)
C24 0.0541(18) 0.0438(17) 0.0527(17) 0.0005(15) 0.0155(15) 0.0005(14)
C25 0.116(3) 0.059(2) 0.123(3) -0.029(2) 0.080(3) -0.037(2)
C26 0.124(4) 0.074(3) 0.149(4) -0.026(3) 0.099(3) -0.027(3)
C27 0.093(3) 0.057(2) 0.068(2) 0.017(2) 0.039(2) 0.0083(18)
C28 0.152(4) 0.080(3) 0.099(3) 0.025(3) 0.076(3) 0.009(2)
C29 0.089(3) 0.070(3) 0.104(3) -0.001(2) 0.034(3) -0.035(2)
C30 0.067(2) 0.063(2) 0.101(3) -0.009(2) 0.032(2) -0.022(2)
C31 0.0419(16) 0.0578(18) 0.0433(15) 0.0030(14) 0.0124(13) -0.0024(14)
C32 0.085(3) 0.131(4) 0.0451(18) 0.018(3) 0.0262(18) 0.007(2)
C33 0.076(3) 0.136(4) 0.059(2) 0.022(3) 0.030(2) -0.014(3)
C34 0.077(3) 0.130(4) 0.093(3) 0.008(3) 0.033(2) -0.053(3)
C35 0.079(3) 0.074(3) 0.099(3) 0.019(2) 0.031(2) -0.017(2)

loop_
_atom_type_symbol
_atom_type_description
_atom_type_scat_dispersion_real
_atom_type_scat_dispersion_imag
_atom_type_scat_source
C C 0.0033 0.0016 'International Tables Vol C Tables 4.2.6.8 and 6.1.1.4'
H H 0.0000 0.0000 'International Tables Vol C Tables 4.2.6.8 and 6.1.1.4'
O O 0.0106 0.0060 'International Tables Vol C Tables 4.2.6.8 and 6.1.1.4'
S S 0.1246 0.1234 'International Tables Vol C Tables 4.2.6.8 and 6.1.1.4'
Sn Sn -0.6537 1.4246 'International Tables Vol C Tables 4.2.6.8 and 6.1.1.4'

loop_
_geom_angle_atom_site_label_1
_geom_angle_atom_site_label_2
_geom_angle_atom_site_label_3
_geom_angle
_geom_angle_publ_flag
O1 Sn C13 107.27(10) n
O1 Sn C1 110.16(9) n
C13 Sn C1 120.34(11) n
O1 Sn C7 93.93(9) n
C13 Sn C7 110.09(11) n
C1 Sn C7 111.75(11) n
C31 S1 C32 105.85(17) ?
C31 S2 C35 104.38(17) ?
C19 O1 Sn 109.70(17) ?
C6 C1 C2 117.7(3) ?
C6 C1 Sn 119.2(2) ?
C2 C1 Sn 123.0(2) ?
C3 C2 C1 121.5(3) ?
C3 C2 H2 119.3 ?
C1 C2 H2 119.3 ?
C4 C3 C2 119.7(4) ?
C4 C3 H3 120.1 ?
C2 C3 H3 120.1 ?
C3 C4 C5 120.0(4) ?
C3 C4 H4 120.0 ?
C5 C4 H4 120.0 ?
C4 C5 C6 120.4(4) ?
C4 C5 H5 119.8 ?
C6 C5 H5 119.8 ?
C5 C6 C1 120.6(3) ?
C5 C6 H6 119.7 ?
C1 C6 H6 119.7 ?
C12 C7 C8 117.5(3) ?
C12 C7 Sn 121.6(2) ?
C8 C7 Sn 120.8(2) ?
C9 C8 C7 121.3(3) ?
C9 C8 H8 119.3 ?
C7 C8 H8 119.3 ?
C8 C9 C10 120.2(3) ?
C8 C9 H9 119.9 ?
C10 C9 H9 119.9 ?
C11 C10 C9 119.9(3) ?
C11 C10 H10 120.0 ?
C9 C10 H10 120.0 ?
C10 C11 C12 120.8(3) ?
C10 C11 H11 119.6 ?
C12 C11 H11 119.6 ?
C11 C12 C7 120.3(3) ?
C11 C12 H12 119.9 ?
C7 C12 H12 119.9 ?
C14 C13 C18 118.0(3) ?
C14 C13 Sn 121.8(2) ?
C18 C13 Sn 120.1(2) ?
C15 C14 C13 120.1(3) ?
C15 C14 H14 120.0 ?
C13 C14 H14 120.0 ?
C16 C15 C14 120.8(3) ?
C16 C15 H15 119.6 ?
C14 C15 H15 119.6 ?
C15 C16 C17 120.4(4) ?
C15 C16 H16 119.8 ?
C17 C16 H16 119.8 ?
C16 C17 C18 119.7(4) ?
C16 C17 H17 120.2 ?
C18 C17 H17 120.2 ?
C17 C18 C13 121.0(3) ?
C17 C18 H18 119.5 ?
C13 C18 H18 119.5 ?
O2 C19 O1 121.5(3) ?
O2 C19 C20 121.5(3) ?
O1 C19 C20 117.0(2) ?
C31 C20 C21 123.6(3) ?
C31 C20 C19 120.0(3) ?
C21 C20 C19 116.4(2) ?
O3 C21 C22 121.6(3) ?
O3 C21 C20 120.6(3) ?
C22 C21 C20 117.7(3) ?
C23 C22 C21 121.9(3) ?
C23 C22 H22 119.0 ?
C21 C22 H22 119.0 ?
C22 C23 C24 128.7(3) ?
C22 C23 H23 115.6 ?
C24 C23 H23 115.6 ?
C25 C24 C30 115.8(3) ?
C25 C24 C23 123.7(3) ?
C30 C24 C23 120.5(3) ?
C24 C25 C26 121.5(3) ?
C24 C25 H25 119.3 ?
C26 C25 H25 119.3 ?
C27 C26 C25 122.9(4) ?
C27 C26 H26 118.6 ?
C25 C26 H26 118.6 ?
C29 C27 C26 116.0(3) ?
C29 C27 C28 122.0(4) ?
C26 C27 C28 122.1(4) ?
C27 C28 H28A 109.5 ?
C27 C28 H28B 109.5 ?
H28A C28 H28B 109.5 ?
C27 C28 H28C 109.5 ?
H28A C28 H28C 109.5 ?
H28B C28 H28C 109.5 ?
C27 C29 C30 121.9(4) ?
C27 C29 H29 119.0 ?
C30 C29 H29 119.0 ?
C24 C30 C29 122.0(4) ?
C24 C30 H30 119.0 ?
C29 C30 H30 119.0 ?
C20 C31 S1 122.0(2) ?
C20 C31 S2 117.3(2) ?
S1 C31 S2 120.63(16) ?
C33 C32 S1 116.9(3) ?
C33 C32 H32A 108.1 ?
S1 C32 H32A 108.1 ?
C33 C32 H32B 108.1 ?
S1 C32 H32B 108.1 ?
H32A C32 H32B 107.3 ?
C34 C33 C32 114.9(3) ?
C34 C33 H33A 108.5 ?
C32 C33 H33A 108.5 ?
C34 C33 H33B 108.5 ?
C32 C33 H33B 108.5 ?
H33A C33 H33B 107.5 ?
C33 C34 C35 116.2(3) ?
C33 C34 H34A 108.2 ?
C35 C34 H34A 108.2 ?
C33 C34 H34B 108.2 ?
C35 C34 H34B 108.2 ?
H34A C34 H34B 107.4 ?
C34 C35 S2 115.8(3) ?
C34 C35 H35A 108.3 ?
S2 C35 H35A 108.3 ?
C34 C35 H35B 108.3 ?
S2 C35 H35B 108.3 ?
H35A C35 H35B 107.4 ?

loop_
_geom_bond_atom_site_label_1
_geom_bond_atom_site_label_2
_geom_bond_distance
_geom_bond_publ_flag
Sn O1 2.0716(19) y
Sn C13 2.121(3) y
Sn C1 2.128(3) y
Sn C7 2.135(3) y
S1 C31 1.741(3) ?
S1 C32 1.817(3) ?
S2 C31 1.768(3) ?
S2 C35 1.813(3) ?
C19 O1 1.300(3) ?
C19 O2 1.224(3) ?
C21 O3 1.219(3) ?
C1 C6 1.381(4) ?
C1 C2 1.383(4) ?
C2 C3 1.378(5) ?
C2 H2 0.9300 ?
C3 C4 1.356(5) ?
C3 H3 0.9300 ?
C4 C5 1.374(6) ?
C4 H4 0.9300 ?
C5 C6 1.374(5) ?
C5 H5 0.9300 ?
C6 H6 0.9300 ?
C7 C12 1.393(4) ?
C7 C8 1.395(4) ?
C8 C9 1.368(4) ?
C8 H8 0.9300 ?
C9 C10 1.371(5) ?
C9 H9 0.9300 ?
C10 C11 1.358(5) ?
C10 H10 0.9300 ?
C11 C12 1.385(5) ?
C11 H11 0.9300 ?
C12 H12 0.9300 ?
C13 C14 1.389(4) ?
C13 C18 1.390(4) ?
C14 C15 1.380(5) ?
C14 H14 0.9300 ?
C15 C16 1.359(5) ?
C15 H15 0.9300 ?
C16 C17 1.362(5) ?
C16 H16 0.9300 ?
C17 C18 1.381(4) ?
C17 H17 0.9300 ?
C18 H18 0.9300 ?
C19 C20 1.490(4) ?
C20 C31 1.361(4) ?
C20 C21 1.479(4) ?
C21 C22 1.468(4) ?
C22 C23 1.329(4) ?
C22 H22 0.9300 ?
C23 C24 1.454(4) ?
C23 H23 0.9300 ?
C24 C25 1.370(4) ?
C24 C30 1.371(4) ?
C25 C26 1.372(5) ?
C25 H25 0.9300 ?
C26 C27 1.361(5) ?
C26 H26 0.9300 ?
C27 C29 1.356(5) ?
C27 C28 1.504(5) ?
C28 H28A 0.9600 ?
C28 H28B 0.9600 ?
C28 H28C 0.9600 ?
C29 C30 1.382(5) ?
C29 H29 0.9300 ?
C30 H30 0.9300 ?
C32 C33 1.516(5) ?
C32 H32A 0.9700 ?
C32 H32B 0.9700 ?
C33 C34 1.472(5) ?
C33 H33A 0.9700 ?
C33 H33B 0.9700 ?
C34 C35 1.519(5) ?
C34 H34A 0.9700 ?
C34 H34B 0.9700 ?
C35 H35A 0.9700 ?
C35 H35B 0.9700 ?

loop_
_geom_torsion_atom_site_label_1
_geom_torsion_atom_site_label_2
_geom_torsion_atom_site_label_3
_geom_torsion_atom_site_label_4
_geom_torsion
_geom_torsion_publ_flag
C13 Sn O1 C19 -71.56(19) n
C1 Sn O1 C19 61.1(2) n
C7 Sn O1 C19 175.99(18) n
O1 Sn C1 C6 114.2(2) n
C13 Sn C1 C6 -120.2(2) n
C7 Sn C1 C6 11.2(3) n
O1 Sn C1 C2 -67.2(3) n
C13 Sn C1 C2 58.3(3) n
C7 Sn C1 C2 -170.2(2) n
C6 C1 C2 C3 -1.8(5) ?
Sn C1 C2 C3 179.6(3) ?
C1 C2 C3 C4 0.9(6) ?
C2 C3 C4 C5 -0.1(6) ?
C3 C4 C5 C6 0.3(7) ?
C4 C5 C6 C1 -1.3(6) ?
C2 C1 C6 C5 2.0(5) ?
Sn C1 C6 C5 -179.4(3) ?
O1 Sn C7 C12 120.0(3) ?
C13 Sn C7 C12 10.0(3) ?
C1 Sn C7 C12 -126.5(3) ?
O1 Sn C7 C8 -57.0(3) ?
C13 Sn C7 C8 -167.0(2) ?
C1 Sn C7 C8 56.5(3) ?
C12 C7 C8 C9 0.4(5) ?
Sn C7 C8 C9 177.5(3) ?
C7 C8 C9 C10 0.2(6) ?
C8 C9 C10 C11 -0.8(7) ?
C9 C10 C11 C12 0.8(6) ?
C10 C11 C12 C7 -0.2(6) ?
C8 C7 C12 C11 -0.4(5) ?
Sn C7 C12 C11 -177.5(3) ?
O1 Sn C13 C14 128.4(2) ?
C1 Sn C13 C14 1.6(3) ?
C7 Sn C13 C14 -130.6(2) ?
O1 Sn C13 C18 -54.3(3) ?
C1 Sn C13 C18 178.8(2) ?
C7 Sn C13 C18 46.6(3) ?
C18 C13 C14 C15 0.1(5) ?
Sn C13 C14 C15 177.3(2) ?
C13 C14 C15 C16 -0.4(5) ?
C14 C15 C16 C17 1.4(6) ?
C15 C16 C17 C18 -2.0(6) ?
C16 C17 C18 C13 1.7(5) ?
C14 C13 C18 C17 -0.7(5) ?
Sn C13 C18 C17 -178.1(3) ?
Sn O1 C19 O2 5.6(3) ?
Sn O1 C19 C20 -174.50(19) ?
O2 C19 C20 C31 -109.5(3) ?
O1 C19 C20 C31 70.6(4) ?
O2 C19 C20 C21 68.6(4) ?
O1 C19 C20 C21 -111.2(3) ?
C31 C20 C21 O3 18.6(5) ?
C19 C20 C21 O3 -159.5(3) ?
C31 C20 C21 C22 -160.3(3) ?
C19 C20 C21 C22 21.6(4) ?
O3 C21 C22 C23 5.3(5) ?
C20 C21 C22 C23 -175.9(3) ?
C21 C22 C23 C24 179.1(3) ?
C22 C23 C24 C25 2.8(5) ?
C22 C23 C24 C30 -174.6(3) ?
C30 C24 C25 C26 0.3(6) ?
C23 C24 C25 C26 -177.2(4) ?
C24 C25 C26 C27 -0.5(7) ?
C25 C26 C27 C29 0.6(7) ?
C25 C26 C27 C28 180.0(4) ?
C26 C27 C29 C30 -0.7(6) ?
C28 C27 C29 C30 180.0(4) ?
C25 C24 C30 C29 -0.4(6) ?
C23 C24 C30 C29 177.2(3) ?
C27 C29 C30 C24 0.7(6) ?
C21 C20 C31 S1 -2.8(4) ?
C19 C20 C31 S1 175.2(2) ?
C21 C20 C31 S2 174.4(2) ?
C19 C20 C31 S2 -7.6(4) ?
C32 S1 C31 C20 156.1(2) ?
C32 S1 C31 S2 -21.1(2) ?
C35 S2 C31 C20 138.4(2) ?
C35 S2 C31 S1 -44.3(2) ?
C31 S1 C32 C33 86.2(3) ?
S1 C32 C33 C34 -83.9(4) ?
C32 C33 C34 C35 58.3(5) ?
C33 C34 C35 S2 -76.7(4) ?
C31 S2 C35 C34 91.1(3) ?
